data_7250217
loop_
_publ_author_name
'H\"ofmann, Lea'
'W\"olper, Christoph'
'Huber, Alexander'
'Siera, Hannah'
'Daniliuc, Constantin G.'
'Haberhauer, Gebhard'
'Voskuhl, Jens'

_publ_section_title
;
 Tuning carbonyl interactions in dibenzochalcogenophenes
;
_journal_issue 18
_journal_name_full CrystEngComm
_journal_page_first 2902
_journal_page_last 2909
_journal_paper_doi 10.1039/D4CE01248H
_journal_volume 27
_journal_year 2025
_chemical_formula_sum 'C19 H12 O Se'
_chemical_formula_weight 335.25
_space_group_crystal_system monoclinic
_space_group_IT_number 14
_space_group_name_Hall '-P 2yn'
_space_group_name_H-M_alt 'P 1 21/n 1'
_atom_sites_solution_hydrogens geom
_atom_sites_solution_primary direct
_audit_creation_method 'APEX4 v2022.10-1'
_audit_update_record
;
2024-10-09 deposited with the CCDC.	2025-04-03 downloaded from the CCDC.
;
_cell_angle_alpha 90
_cell_angle_beta 98.5190(10)
_cell_angle_gamma 90
_cell_formula_units_Z 4
_cell_length_a 4.81200(10)
_cell_length_b 19.7752(5)
_cell_length_c 14.9145(4)
_cell_measurement_reflns_used 9867
_cell_measurement_temperature 101.(2)
_cell_measurement_theta_max 66.6434
_cell_measurement_theta_min 3.7385
_cell_volume 1403.58(6)
_computing_cell_refinement 'SAINT V8.40B (Bruker AXS LLC, 2019)'
_computing_data_collection 'Bruker APEX4 v2022.10-1 Photon III'
_computing_data_reduction 'SAINT V8.40B (Bruker AXS LLC, 2019)'
_computing_molecular_graphics 'shelXle (C.B. Huebschle, rev 1380)'
_computing_publication_material 'SHELXT 2011/1 (Sheldrick, 2018)'
_computing_structure_refinement 'SHELXL-2019/1 (Sheldrick, 2018)'
_computing_structure_solution 'SHELXT 2019/1 (Sheldrick, 2018)'
_diffrn_ambient_temperature 101.(2)
_diffrn_detector_area_resol_mean 7.3910
_diffrn_measured_fraction_theta_full 0.993
_diffrn_measured_fraction_theta_max 0.993
_diffrn_measurement_device 'Bruker D8 Venture Photon III'
_diffrn_measurement_device_type 'single crystal diffractometer'
_diffrn_measurement_method 'phi/omega scans'
_diffrn_radiation_monochromator 'MX mirror'
_diffrn_radiation_probe x-ray
_diffrn_radiation_type CuK\a
_diffrn_radiation_wavelength 1.54178
_diffrn_reflns_av_R_equivalents 0.0371
_diffrn_reflns_av_unetI/netI 0.0209
_diffrn_reflns_limit_h_max 5
_diffrn_reflns_limit_h_min -5
_diffrn_reflns_limit_k_max 23
_diffrn_reflns_limit_k_min -23
_diffrn_reflns_limit_l_max 17
_diffrn_reflns_limit_l_min -17
_diffrn_reflns_number 21306
_diffrn_reflns_theta_full 66.67
_diffrn_reflns_theta_max 66.67
_diffrn_reflns_theta_min 3.74
_diffrn_source 'Cu ImS'
_diffrn_source_current 1.0
_diffrn_source_power 0.05
_diffrn_source_type 'micro focus tube'
_diffrn_source_voltage 50
_exptl_absorpt_coefficient_mu 3.568
_exptl_absorpt_correction_T_max 0.85
_exptl_absorpt_correction_T_min 0.67
_exptl_absorpt_correction_type multi-scan
_exptl_absorpt_process_details
;
Krause, L., Herbst-Irmer, R., Sheldrick, G. M., Stalke, D. (2015).
"Comparison of silver and molybdenum microfocus X-ray sources for
single-crystal structure determination"
J. Appl. Cryst. 48, 3-10. doi:10.1107/S1600576714022985
;
_exptl_crystal_colour colourless
_exptl_crystal_density_diffrn 1.586
_exptl_crystal_density_method 'not measured'
_exptl_crystal_description needle
_exptl_crystal_F_000 672
_exptl_crystal_size_max 0.245
_exptl_crystal_size_mid 0.050
_exptl_crystal_size_min 0.047
_refine_diff_density_max 0.354
_refine_diff_density_min -0.393
_refine_ls_extinction_method none
_refine_ls_goodness_of_fit_ref 1.051
_refine_ls_hydrogen_treatment constr
_refine_ls_matrix_type full
_refine_ls_number_parameters 190
_refine_ls_number_reflns 2470
_refine_ls_number_restraints 0
_refine_ls_restrained_S_all 1.051
_refine_ls_R_factor_all 0.0249
_refine_ls_R_factor_gt 0.0224
_refine_ls_shift/su_max 0.001
_refine_ls_shift/su_mean 0.000
_refine_ls_structure_factor_coef Fsqd
_refine_ls_weighting_details 'w=1/[\s^2^(Fo^2^)+(0.0245P)^2^+1.2962P] where P=(Fo^2^+2Fc^2^)/3'
_refine_ls_weighting_scheme calc
_refine_ls_wR_factor_gt 0.0559
_refine_ls_wR_factor_ref 0.0575
_reflns_Friedel_coverage 0.000
_reflns_number_gt 2268
_reflns_number_total 2470
_reflns_threshold_expression 'I > 2\s(I)'
_cod_data_source_file d4ce01248h2.cif
_cod_data_source_block dan10580
_cod_depositor_comments 'Adding full bibliography for 7250216--7250224.cif.'
_cod_database_code 7250217

loop_
_space_group_symop_operation_xyz
'x, y, z'
'-x+1/2, y+1/2, -z+1/2'
'-x, -y, -z'
'x-1/2, -y-1/2, z-1/2'

loop_
_atom_site_type_symbol
_atom_site_label
_atom_site_fract_x
_atom_site_fract_y
_atom_site_fract_z
_atom_site_U_iso_or_equiv
_atom_site_adp_type
_atom_site_calc_flag
_atom_site_refinement_flags_adp
_atom_site_refinement_flags_occupancy
_atom_site_refinement_flags_posn
_atom_site_occupancy
_atom_site_disorder_assembly
_atom_site_disorder_group
Se Se1 0.21182(4) 0.24422(2) 0.70339(2) 0.01556(9) Uani d . . . 1 . .
O O1 0.5956(3) 0.34444(6) 0.75557(9) 0.0185(3) Uani d . . . 1 . .
C C1 0.0126(4) 0.17781(9) 0.62710(13) 0.0170(4) Uani d . . . 1 . .
C C2 -0.1784(4) 0.13133(9) 0.65256(13) 0.0197(4) Uani d . . . 1 . .
H H2 -0.226222 0.131767 0.712114 0.024000 Uiso calc U . R 1 . .
C C3 -0.2969(4) 0.08464(10) 0.58953(14) 0.0243(4) Uani d . . . 1 . .
H H3 -0.428110 0.052679 0.605832 0.029000 Uiso calc U . R 1 . .
C C4 -0.2262(4) 0.08382(10) 0.50189(14) 0.0251(4) Uani d . . . 1 . .
H H4 -0.308452 0.051051 0.459478 0.030000 Uiso calc U . R 1 . .
C C5 -0.0372(4) 0.13037(10) 0.47632(13) 0.0216(4) Uani d . . . 1 . .
H H5 0.009831 0.129656 0.416674 0.026000 Uiso calc U . R 1 . .
C C6 0.0838(4) 0.17851(9) 0.53932(13) 0.0177(4) Uani d . . . 1 . .
C C7 0.2829(4) 0.23150(9) 0.52446(13) 0.0166(4) Uani d . . . 1 . .
C C8 0.3714(4) 0.27146(9) 0.60117(12) 0.0152(4) Uani d . . . 1 . .
C C9 0.5610(4) 0.32528(9) 0.59877(12) 0.0157(4) Uani d . . . 1 . .
C C10 0.6671(4) 0.33677(9) 0.51779(13) 0.0180(4) Uani d . . . 1 . .
H H10 0.798320 0.372250 0.514574 0.022000 Uiso calc U . R 1 . .
C C11 0.5830(4) 0.29698(10) 0.44214(13) 0.0207(4) Uani d . . . 1 . .
H H11 0.658635 0.305357 0.387870 0.025000 Uiso calc U . R 1 . .
C C12 0.3896(4) 0.24499(9) 0.44440(13) 0.0193(4) Uani d . . . 1 . .
H H12 0.330449 0.218800 0.391624 0.023000 Uiso calc U . R 1 . .
C C13 0.6529(4) 0.36448(9) 0.68263(12) 0.0160(4) Uani d . . . 1 . .
C C21 0.8158(4) 0.42856(9) 0.67962(12) 0.0165(4) Uani d . . . 1 . .
C C22 0.7349(4) 0.47913(10) 0.61611(13) 0.0208(4) Uani d . . . 1 . .
H H22 0.579230 0.472043 0.569928 0.025000 Uiso calc U . R 1 . .
C C23 0.8810(4) 0.53986(10) 0.62002(14) 0.0243(4) Uani d . . . 1 . .
H H23 0.823309 0.574580 0.577273 0.029000 Uiso calc U . R 1 . .
C C24 1.1112(4) 0.54970(10) 0.68643(15) 0.0255(4) Uani d . . . 1 . .
H H24 1.212238 0.591087 0.688810 0.031000 Uiso calc U . R 1 . .
C C25 1.1946(4) 0.49929(10) 0.74950(13) 0.0241(4) Uani d . . . 1 . .
H H25 1.354315 0.505940 0.794310 0.029000 Uiso calc U . R 1 . .
C C26 1.0450(4) 0.43931(10) 0.74709(13) 0.0194(4) Uani d . . . 1 . .
H H26 1.098638 0.405447 0.791466 0.023000 Uiso calc U . R 1 . .

loop_
_atom_site_aniso_label
_atom_site_aniso_U_11
_atom_site_aniso_U_22
_atom_site_aniso_U_33
_atom_site_aniso_U_12
_atom_site_aniso_U_13
_atom_site_aniso_U_23
Se1 0.01638(12) 0.01815(12) 0.01248(13) -0.00057(7) 0.00326(8) 0.00111(7)
O1 0.0208(7) 0.0215(7) 0.0133(7) 0.0002(5) 0.0027(5) 0.0013(5)
C1 0.0151(9) 0.0177(9) 0.0177(9) 0.0021(7) 0.0002(7) 0.0013(7)
C2 0.0180(9) 0.0206(9) 0.0210(10) 0.0009(7) 0.0049(8) 0.0047(8)
C3 0.0217(10) 0.0213(10) 0.0293(11) -0.0047(8) 0.0018(8) 0.0057(8)
C4 0.0276(11) 0.0217(10) 0.0246(11) -0.0068(8) -0.0007(9) -0.0005(8)
C5 0.0239(10) 0.0226(10) 0.0175(10) -0.0019(8) 0.0004(8) -0.0001(8)
C6 0.0160(9) 0.0183(9) 0.0183(10) 0.0012(7) 0.0009(7) 0.0015(7)
C7 0.0149(9) 0.0186(9) 0.0154(10) 0.0016(7) -0.0004(7) 0.0010(7)
C8 0.0138(9) 0.0187(9) 0.0129(9) 0.0027(7) 0.0010(7) 0.0024(7)
C9 0.0146(9) 0.0164(9) 0.0155(9) 0.0015(7) 0.0007(7) 0.0005(7)
C10 0.0171(9) 0.0198(9) 0.0174(10) -0.0020(7) 0.0033(7) 0.0009(7)
C11 0.0249(10) 0.0233(10) 0.0148(9) -0.0033(8) 0.0062(8) 0.0012(7)
C12 0.0225(10) 0.0213(10) 0.0140(10) -0.0009(7) 0.0021(8) -0.0028(7)
C13 0.0142(8) 0.0180(9) 0.0154(9) 0.0036(7) 0.0012(7) 0.0005(7)
C21 0.0164(9) 0.0192(9) 0.0149(9) 0.0001(7) 0.0051(7) -0.0034(7)
C22 0.0216(10) 0.0226(10) 0.0180(10) 0.0013(8) 0.0025(8) -0.0014(8)
C23 0.0298(11) 0.0192(10) 0.0255(11) 0.0014(8) 0.0092(9) 0.0031(8)
C24 0.0268(11) 0.0204(10) 0.0312(12) -0.0057(8) 0.0104(9) -0.0059(8)
C25 0.0200(10) 0.0284(11) 0.0237(11) -0.0045(8) 0.0022(8) -0.0076(9)
C26 0.0206(9) 0.0218(10) 0.0161(9) 0.0014(7) 0.0036(8) -0.0023(7)

loop_
_atom_type_symbol
_atom_type_description
_atom_type_scat_dispersion_real
_atom_type_scat_dispersion_imag
_atom_type_scat_source
C C 0.0181 0.0091 'International Tables Vol C Tables 4.2.6.8 and 6.1.1.4'
H H 0.0000 0.0000 'International Tables Vol C Tables 4.2.6.8 and 6.1.1.4'
O O 0.0492 0.0322 'International Tables Vol C Tables 4.2.6.8 and 6.1.1.4'
Se Se -0.7943 1.1372 'International Tables Vol C Tables 4.2.6.8 and 6.1.1.4'

loop_
_geom_angle_atom_site_label_1
_geom_angle_atom_site_label_2
_geom_angle_atom_site_label_3
_geom_angle_site_symmetry_1
_geom_angle_site_symmetry_3
_geom_angle
_geom_angle_publ_flag
C8 Se1 C1 . . 86.73(8) ?
C2 C1 C6 . . 121.61(18) ?
C2 C1 Se1 . . 125.98(15) ?
C6 C1 Se1 . . 112.39(13) ?
C3 C2 C1 . . 118.63(18) ?
C3 C2 H2 . . 120.700000 ?
C1 C2 H2 . . 120.700000 ?
C2 C3 C4 . . 120.76(18) ?
C2 C3 H3 . . 119.600000 ?
C4 C3 H3 . . 119.600000 ?
C5 C4 C3 . . 120.64(19) ?
C5 C4 H4 . . 119.700000 ?
C3 C4 H4 . . 119.700000 ?
C4 C5 C6 . . 119.38(18) ?
C4 C5 H5 . . 120.300000 ?
C6 C5 H5 . . 120.300000 ?
C1 C6 C5 . . 118.98(17) ?
C1 C6 C7 . . 113.95(16) ?
C5 C6 C7 . . 127.07(18) ?
C12 C7 C8 . . 119.00(17) ?
C12 C7 C6 . . 126.96(18) ?
C8 C7 C6 . . 114.04(17) ?
C7 C8 C9 . . 121.68(17) ?
C7 C8 Se1 . . 112.81(14) ?
C9 C8 Se1 . . 125.51(14) ?
C10 C9 C8 . . 117.81(17) ?
C10 C9 C13 . . 122.87(17) ?
C8 C9 C13 . . 119.21(17) ?
C11 C10 C9 . . 120.75(17) ?
C11 C10 H10 . . 119.600000 ?
C9 C10 H10 . . 119.600000 ?
C10 C11 C12 . . 121.05(18) ?
C10 C11 H11 . . 119.500000 ?
C12 C11 H11 . . 119.500000 ?
C11 C12 C7 . . 119.68(18) ?
C11 C12 H12 . . 120.200000 ?
C7 C12 H12 . . 120.200000 ?
O1 C13 C9 . . 120.08(17) ?
O1 C13 C21 . . 119.23(16) ?
C9 C13 C21 . . 120.69(16) ?
C22 C21 C26 . . 119.51(17) ?
C22 C21 C13 . . 122.30(17) ?
C26 C21 C13 . . 118.03(17) ?
C23 C22 C21 . . 120.26(18) ?
C23 C22 H22 . . 119.900000 ?
C21 C22 H22 . . 119.900000 ?
C24 C23 C22 . . 119.84(19) ?
C24 C23 H23 . . 120.100000 ?
C22 C23 H23 . . 120.100000 ?
C23 C24 C25 . . 120.24(18) ?
C23 C24 H24 . . 119.900000 ?
C25 C24 H24 . . 119.900000 ?
C26 C25 C24 . . 120.02(18) ?
C26 C25 H25 . . 120.000000 ?
C24 C25 H25 . . 120.000000 ?
C25 C26 C21 . . 120.10(18) ?
C25 C26 H26 . . 119.900000 ?
C21 C26 H26 . . 119.900000 ?

loop_
_geom_bond_atom_site_label_1
_geom_bond_atom_site_label_2
_geom_bond_site_symmetry_2
_geom_bond_distance
_geom_bond_publ_flag
Se1 C8 . 1.8844(18) ?
Se1 C1 . 1.9014(19) ?
O1 C13 . 1.227(2) ?
C1 C2 . 1.392(3) ?
C1 C6 . 1.401(3) ?
C2 C3 . 1.379(3) ?
C2 H2 . 0.950000 ?
C3 C4 . 1.399(3) ?
C3 H3 . 0.950000 ?
C4 C5 . 1.387(3) ?
C4 H4 . 0.950000 ?
C5 C6 . 1.402(3) ?
C5 H5 . 0.950000 ?
C6 C7 . 1.459(3) ?
C7 C12 . 1.394(3) ?
C7 C8 . 1.404(3) ?
C8 C9 . 1.406(3) ?
C9 C10 . 1.398(3) ?
C9 C13 . 1.482(3) ?
C10 C11 . 1.386(3) ?
C10 H10 . 0.950000 ?
C11 C12 . 1.390(3) ?
C11 H11 . 0.950000 ?
C12 H12 . 0.950000 ?
C13 C21 . 1.494(3) ?
C21 C22 . 1.393(3) ?
C21 C26 . 1.395(3) ?
C22 C23 . 1.388(3) ?
C22 H22 . 0.950000 ?
C23 C24 . 1.386(3) ?
C23 H23 . 0.950000 ?
C24 C25 . 1.388(3) ?
C24 H24 . 0.950000 ?
C25 C26 . 1.385(3) ?
C25 H25 . 0.950000 ?
C26 H26 . 0.950000 ?

loop_
_geom_torsion_atom_site_label_1
_geom_torsion_atom_site_label_2
_geom_torsion_atom_site_label_3
_geom_torsion_atom_site_label_4
_geom_torsion_site_symmetry_1
_geom_torsion_site_symmetry_2
_geom_torsion_site_symmetry_3
_geom_torsion_site_symmetry_4
_geom_torsion
_geom_torsion_publ_flag
C6 C1 C2 C3 . . . . 0.7(3) ?
Se1 C1 C2 C3 . . . . -177.50(14) ?
C1 C2 C3 C4 . . . . 0.2(3) ?
C2 C3 C4 C5 . . . . -0.6(3) ?
C3 C4 C5 C6 . . . . 0.1(3) ?
C2 C1 C6 C5 . . . . -1.1(3) ?
Se1 C1 C6 C5 . . . . 177.28(14) ?
C2 C1 C6 C7 . . . . 178.87(17) ?
Se1 C1 C6 C7 . . . . -2.7(2) ?
C4 C5 C6 C1 . . . . 0.7(3) ?
C4 C5 C6 C7 . . . . -179.29(18) ?
C1 C6 C7 C12 . . . . -179.33(18) ?
C5 C6 C7 C12 . . . . 0.7(3) ?
C1 C6 C7 C8 . . . . 1.1(2) ?
C5 C6 C7 C8 . . . . -178.88(18) ?
C12 C7 C8 C9 . . . . 1.0(3) ?
C6 C7 C8 C9 . . . . -179.37(16) ?
C12 C7 C8 Se1 . . . . -178.55(14) ?
C6 C7 C8 Se1 . . . . 1.0(2) ?
C1 Se1 C8 C7 . . . . -2.06(14) ?
C1 Se1 C8 C9 . . . . 178.37(16) ?
C7 C8 C9 C10 . . . . -2.0(3) ?
Se1 C8 C9 C10 . . . . 177.55(13) ?
C7 C8 C9 C13 . . . . -178.32(16) ?
Se1 C8 C9 C13 . . . . 1.2(2) ?
C8 C9 C10 C11 . . . . 1.2(3) ?
C13 C9 C10 C11 . . . . 177.39(17) ?
C9 C10 C11 C12 . . . . 0.5(3) ?
C10 C11 C12 C7 . . . . -1.5(3) ?
C8 C7 C12 C11 . . . . 0.7(3) ?
C6 C7 C12 C11 . . . . -178.83(18) ?
C10 C9 C13 O1 . . . . -166.07(17) ?
C8 C9 C13 O1 . . . . 10.1(3) ?
C10 C9 C13 C21 . . . . 13.9(3) ?
C8 C9 C13 C21 . . . . -169.98(16) ?
O1 C13 C21 C22 . . . . -132.39(19) ?
C9 C13 C21 C22 . . . . 47.7(3) ?
O1 C13 C21 C26 . . . . 43.1(2) ?
C9 C13 C21 C26 . . . . -136.85(18) ?
C26 C21 C22 C23 . . . . -0.1(3) ?
C13 C21 C22 C23 . . . . 175.29(17) ?
C21 C22 C23 C24 . . . . 1.1(3) ?
C22 C23 C24 C25 . . . . -0.6(3) ?
C23 C24 C25 C26 . . . . -1.0(3) ?
C24 C25 C26 C21 . . . . 2.0(3) ?
C22 C21 C26 C25 . . . . -1.5(3) ?
C13 C21 C26 C25 . . . . -177.07(17) ?
